data_4115196
loop_
_publ_author_name
'Shaoqin Liu'
'Dirk G. Kurth'
'Bjoern Bredenk\"otter'
'Dirk Volkmer'

_publ_contact_author_address
;     Fakult\"at f. Chemie
      Universit\"at Bielefeld
      33501 Bielefeld
      Germany
;
_publ_contact_author_email dirk.volkmer@uni-bielefeld.de
_publ_contact_author_fax '49 521 106 6003'
_publ_contact_author_name 'Dr. D. Volkmer'
_publ_contact_author_phone '49 521 106 6142'
_publ_section_title
;
 The Structure of Self-Assembled Multilayers with Polyoxometalate
 Nanoclusters
;
_journal_name_full 'Journal of the American Chemical Society'
_journal_page_first 12279
_journal_page_last 12287
_journal_paper_doi 10.1021/ja026946l
_journal_volume 124
_journal_year 2002
_chemical_formula_sum 'Co4 H128 Na16 O174 P4 W30'
_chemical_formula_weight 9155.96
_chemical_name_systematic
; 
 ? 
;
_space_group_IT_number 2
_symmetry_cell_setting triclinic
_symmetry_space_group_name_Hall '-P 1'
_symmetry_space_group_name_H-M 'P -1'
_atom_sites_solution_hydrogens geom
_atom_sites_solution_primary direct
_atom_sites_solution_secondary difmap
_audit_creation_method SHELXL-97
_cell_angle_alpha 89.9060(10)
_cell_angle_beta 78.3020(10)
_cell_angle_gamma 61.5710(10)
_cell_formula_units_Z 1
_cell_length_a 13.6284(8)
_cell_length_b 13.8525(8)
_cell_length_c 22.8234(13)
_cell_measurement_temperature 183(2)
_cell_volume 3687.9(4)
_computing_structure_refinement 'SHELXL-97 (Sheldrick, 1997)'
_computing_structure_solution 'SHELXS-97 (Sheldrick, 1990)'
_diffrn_ambient_temperature 183(2)
_diffrn_measured_fraction_theta_full 0.970
_diffrn_measured_fraction_theta_max 0.970
_diffrn_radiation_monochromator graphite
_diffrn_radiation_source 'fine-focus sealed tube'
_diffrn_radiation_type MoK\a
_diffrn_radiation_wavelength 0.71073
_diffrn_reflns_av_R_equivalents 0.0365
_diffrn_reflns_av_sigmaI/netI 0.0507
_diffrn_reflns_limit_h_max 17
_diffrn_reflns_limit_h_min -17
_diffrn_reflns_limit_k_max 17
_diffrn_reflns_limit_k_min -17
_diffrn_reflns_limit_l_max 29
_diffrn_reflns_limit_l_min -29
_diffrn_reflns_number 34431
_diffrn_reflns_theta_full 27.02
_diffrn_reflns_theta_max 27.02
_diffrn_reflns_theta_min 1.68
_exptl_absorpt_coefficient_mu 23.951
_exptl_crystal_colour green-brown
_exptl_crystal_density_diffrn 4.123
_exptl_crystal_description plate
_exptl_crystal_F_000 4084
_exptl_crystal_size_max 0.25
_exptl_crystal_size_mid 0.2
_exptl_crystal_size_min 0.04
_refine_diff_density_max 2.793
_refine_diff_density_min -2.406
_refine_diff_density_rms 0.347
_refine_ls_extinction_method none
_refine_ls_goodness_of_fit_ref 1.030
_refine_ls_hydrogen_treatment mixed
_refine_ls_matrix_type full
_refine_ls_number_parameters 918
_refine_ls_number_reflns 15648
_refine_ls_number_restraints 0
_refine_ls_restrained_S_all 1.030
_refine_ls_R_factor_all 0.0478
_refine_ls_R_factor_gt 0.0355
_refine_ls_shift/su_max 0.309
_refine_ls_shift/su_mean 0.003
_refine_ls_structure_factor_coef Fsqd
_refine_ls_weighting_details 'calc w=1/[\s^2^(Fo^2^)+(0.0394P)^2^+47.2275P] where P=(Fo^2^+2Fc^2^)/3'
_refine_ls_weighting_scheme calc
_refine_ls_wR_factor_gt 0.0896
_refine_ls_wR_factor_ref 0.0945
_reflns_number_gt 12836
_reflns_number_total 15648
_reflns_threshold_expression >2sigma(I)
_cod_data_source_file ja026946l_s2.cif
_cod_data_source_block devau
_cod_original_formula_sum 'H128 Co4 Na16 O174 P4 W30'
_cod_database_code 4115196

loop_
_symmetry_equiv_pos_as_xyz
'x, y, z'
'-x, -y, -z'

loop_
_atom_site_label
_atom_site_type_symbol
_atom_site_fract_x
_atom_site_fract_y
_atom_site_fract_z
_atom_site_U_iso_or_equiv
_atom_site_adp_type
_atom_site_occupancy
_atom_site_symmetry_multiplicity
_atom_site_calc_flag
_atom_site_refinement_flags
_atom_site_disorder_assembly
_atom_site_disorder_group
W1 W 0.53067(4) 0.18176(4) 0.09497(2) 0.01393(11) Uani 0.8943(11) 1 d P A 1
W2 W 0.80644(4) 0.01315(3) 0.10572(2) 0.01423(11) Uani 0.8943(11) 1 d P A 1
W3 W 0.72917(4) 0.27069(4) 0.06343(2) 0.01397(11) Uani 0.8943(11) 1 d P A 1
O1 O 0.4586(7) 0.1621(7) 0.0470(4) 0.0205(18) Uani 0.8943(11) 1 d P A 1
O2 O 0.9068(7) -0.1116(6) 0.0644(4) 0.0243(19) Uani 0.8943(11) 1 d P A 1
O3 O 0.7787(7) 0.3077(6) -0.0032(4) 0.0211(18) Uani 0.8943(11) 1 d P . 1
O16 O 0.6751(7) 0.0454(6) 0.0733(4) 0.0177(17) Uiso 0.8943(11) 1 d P A 1
O17 O 0.8246(7) 0.1123(6) 0.0507(5) 0.024(2) Uani 0.8943(11) 1 d P A 1
O18 O 0.6131(7) 0.2441(6) 0.0418(4) 0.0164(17) Uani 0.8943(11) 1 d P A 1
O19 O 0.4896(8) 0.1252(8) 0.1625(5) 0.016(3) Uiso 0.8943(11) 1 d P A 1
O20 O 0.7451(9) -0.0298(7) 0.1731(4) 0.018(2) Uiso 0.8943(11) 1 d P A 1
O21 O 0.8927(8) 0.0413(8) 0.1498(4) 0.016(2) Uiso 0.8943(11) 1 d P A 1
O22 O 0.8207(8) 0.2818(8) 0.1126(4) 0.015(2) Uiso 0.8943(11) 1 d P A 1
O23 O 0.6077(7) 0.4078(6) 0.1066(4) 0.0144(17) Uiso 0.8943(11) 1 d P A 1
O24 O 0.4291(7) 0.3231(8) 0.1339(4) 0.017(2) Uiso 0.8943(11) 1 d P A 1
W1B W 0.6419(5) 0.0459(5) 0.1065(3) 0.0443(15) Uiso 0.1057(11) 1 d P A 2
W2B W 0.8334(6) 0.1420(6) 0.0740(3) 0.0458(17) Uiso 0.1057(11) 1 d P A 2
W3B W 0.5545(6) 0.3097(5) 0.0674(3) 0.0477(16) Uiso 0.1057(11) 1 d P A 2
O1B O 0.659(12) -0.066(12) 0.062(7) 0.09(4) Uiso 0.1057(11) 1 d P . 2
O2B O 0.939(13) 0.130(13) 0.021(7) 0.11(5) Uiso 0.1057(11) 1 d P A 2
O3B O 0.512(7) 0.338(7) 0.014(4) 0.04(2) Uiso 0.1057(11) 1 d P A 2
O16B O 0.784(6) 0.015(5) 0.065(3) 0.018(14) Uiso 0.1057(11) 1 d P A 2
O17B O 0.747(7) 0.245(7) 0.019(4) 0.04(2) Uiso 0.1057(11) 1 d P A 2
O18B O 0.557(6) 0.155(5) 0.059(4) 0.016(14) Uiso 0.1057(11) 1 d P A 2
O19B O 0.712(6) -0.027(5) 0.177(3) 0.002(14) Uiso 0.1057(11) 1 d P A 2
O20B O 0.889(8) 0.068(8) 0.138(4) 0.03(3) Uiso 0.1057(11) 1 d P A 2
O21B O 0.811(6) 0.261(6) 0.118(3) 0.008(18) Uiso 0.1057(11) 1 d P A 2
O22B O 0.557(10) 0.413(9) 0.112(5) 0.06(3) Uiso 0.1057(11) 1 d P A 2
O23B O 0.416(6) 0.354(6) 0.121(4) 0.017(18) Uiso 0.1057(11) 1 d P A 2
O24B O 0.484(6) 0.110(6) 0.176(3) 0.004(17) Uiso 0.1057(11) 1 d P A 2
W4 W 0.42894(3) 0.14435(3) 0.253475(19) 0.01357(9) Uani 1 1 d . . .
W5 W 0.69991(3) -0.02121(3) 0.263711(19) 0.01397(9) Uani 1 1 d . . .
W6 W 0.91033(3) 0.08096(3) 0.230559(18) 0.01379(9) Uani 1 1 d . . .
W7 W 0.83251(3) 0.33430(3) 0.189818(18) 0.01383(9) Uani 1 1 d . . .
W8 W 0.53361(3) 0.51348(3) 0.177879(18) 0.01414(9) Uani 1 1 d . . .
W9 W 0.33875(3) 0.42627(3) 0.208917(19) 0.01424(9) Uani 1 1 d . . .
W10 W 0.35194(3) 0.25557(3) 0.419923(18) 0.01183(9) Uani 1 1 d . . .
W11 W 0.62146(3) 0.09261(3) 0.430345(18) 0.01164(9) Uani 1 1 d . . .
W12 W 0.82612(3) 0.19314(3) 0.396641(18) 0.01079(8) Uani 1 1 d . . .
W13 W 0.74878(3) 0.44798(3) 0.354908(18) 0.00997(8) Uani 1 1 d . . .
W14 W 0.45286(3) 0.62348(3) 0.343199(18) 0.01017(8) Uani 1 1 d . . .
W15 W 0.26027(3) 0.53483(3) 0.375972(18) 0.01125(9) Uani 1 1 d . . .
Co1 Co 0.37094(10) 0.57789(9) 0.49522(6) 0.0101(3) Uani 1 1 d . . .
Co2 Co 0.44974(11) 0.33608(10) 0.53346(6) 0.0117(3) Uani 1 1 d . . .
P1 P 0.6277(2) 0.24091(19) 0.21341(11) 0.0110(5) Uani 1 1 d . . .
P2 P 0.53990(19) 0.36358(18) 0.39303(11) 0.0084(5) Uani 1 1 d . . .
O4 O 0.3289(6) 0.1031(6) 0.2505(4) 0.0224(17) Uani 1 1 d . . .
O5 O 0.7707(6) -0.1619(5) 0.2655(4) 0.0231(17) Uani 1 1 d . A .
O6 O 1.0470(6) -0.0288(6) 0.2227(3) 0.0217(16) Uani 1 1 d . A .
O7 O 0.9177(6) 0.3894(6) 0.1574(3) 0.0205(16) Uani 1 1 d . . .
O8 O 0.5217(6) 0.6283(6) 0.1427(3) 0.0215(16) Uani 1 1 d . A .
O9 O 0.2086(6) 0.4805(6) 0.1902(3) 0.0236(17) Uani 1 1 d . . .
O10 O 0.2358(6) 0.2331(5) 0.4380(3) 0.0178(15) Uani 1 1 d . . .
O11 O 0.6863(6) -0.0357(5) 0.4564(3) 0.0185(15) Uani 1 1 d . A .
O12 O 0.9544(6) 0.0971(5) 0.4127(3) 0.0185(15) Uani 1 1 d . A .
O13 O 0.8232(6) 0.5197(5) 0.3439(3) 0.0152(14) Uani 1 1 d . . .
O14 O 0.4312(6) 0.7539(5) 0.3290(3) 0.0159(14) Uani 1 1 d . A .
O15 O 0.1146(6) 0.6038(5) 0.3809(3) 0.0198(16) Uani 1 1 d . A .
O25 O 0.5556(6) -0.0005(5) 0.2533(3) 0.0148(14) Uani 1 1 d . A .
O26 O 0.8207(6) 0.0126(5) 0.2582(3) 0.0189(15) Uani 1 1 d . A .
O27 O 0.9496(6) 0.1853(5) 0.1909(3) 0.0164(15) Uani 1 1 d . A .
O28 O 0.6853(6) 0.4524(5) 0.1900(3) 0.0170(15) Uani 1 1 d . A .
O29 O 0.3895(6) 0.5237(5) 0.1723(3) 0.0199(16) Uani 1 1 d . A .
O30 O 0.3508(6) 0.2950(5) 0.2402(3) 0.0187(15) Uani 1 1 d . A .
O31 O 0.6606(6) 0.1935(5) 0.1454(3) 0.0167(15) Uani 1 1 d . A .
O32 O 0.5908(5) 0.1673(5) 0.2503(3) 0.0115(13) Uani 1 1 d . A .
O33 O 0.7358(5) 0.2360(5) 0.2275(3) 0.0115(13) Uani 1 1 d . A .
O34 O 0.5302(5) 0.3594(5) 0.2201(3) 0.0123(14) Uani 1 1 d . A .
O35 O 0.4034(5) 0.1780(5) 0.3331(3) 0.0132(14) Uani 1 1 d . A .
O36 O 0.6494(6) 0.0249(5) 0.3428(3) 0.0151(14) Uani 1 1 d . A .
O37 O 0.8836(6) 0.1440(5) 0.3050(3) 0.0150(14) Uani 1 1 d . A .
O38 O 0.8138(5) 0.3708(5) 0.2690(3) 0.0151(14) Uani 1 1 d . A .
O39 O 0.4745(5) 0.5739(5) 0.2567(3) 0.0149(14) Uani 1 1 d . A .
O40 O 0.2985(6) 0.4958(5) 0.2842(3) 0.0178(15) Uani 1 1 d . A .
O41 O 0.5231(5) 0.2621(5) 0.3896(3) 0.0130(14) Uani 1 1 d . A .
O42 O 0.6666(5) 0.3308(5) 0.3667(3) 0.0121(14) Uani 1 1 d . A .
O43 O 0.4615(5) 0.4541(5) 0.3592(3) 0.0098(13) Uani 1 1 d . A .
O44 O 0.5077(5) 0.4105(5) 0.4611(3) 0.0102(13) Uani 1 1 d . . .
O45 O 0.4701(5) 0.1147(5) 0.4324(3) 0.0125(14) Uani 1 1 d . A .
O46 O 0.7523(5) 0.1073(5) 0.3944(3) 0.0128(14) Uani 1 1 d . A .
O47 O 0.8631(5) 0.3099(5) 0.3727(3) 0.0135(14) Uani 1 1 d . A .
O48 O 0.6166(5) 0.5405(5) 0.3260(3) 0.0150(14) Uani 1 1 d . A .
O49 O 0.3003(5) 0.6480(5) 0.3510(3) 0.0115(13) Uani 1 1 d . A .
O50 O 0.2895(5) 0.3867(5) 0.3803(3) 0.0152(14) Uani 1 1 d . A .
O51 O 0.3403(6) 0.3244(5) 0.4887(3) 0.0154(14) Uani 1 1 d . A .
O52 O 0.5797(6) 0.1824(5) 0.4960(3) 0.0168(15) Uani 1 1 d . A .
O53 O 0.7482(5) 0.2644(5) 0.4690(3) 0.0132(14) Uani 1 1 d . . .
O54 O 0.6723(5) 0.4978(5) 0.4326(3) 0.0111(13) Uani 1 1 d . . .
O55 O 0.4444(5) 0.6330(5) 0.4238(3) 0.0121(14) Uani 1 1 d . . .
O56 O 0.2650(5) 0.5578(5) 0.4518(3) 0.0143(14) Uani 1 1 d . A .
O57 O 0.3991(6) 0.2621(5) 0.6053(3) 0.0160(15) Uani 1 1 d . A .
Na1 Na 1.0000 0.0000 0.5000 0.0295(15) Uani 1 2 d S . .
Na2 Na 0.7686(5) -0.0595(5) 0.5450(3) 0.0498(14) Uani 1 1 d . . .
Na3 Na 0.4035(5) 0.8278(5) 0.1543(3) 0.0511(15) Uani 1 1 d . . .
Na4 Na 1.1469(5) 0.1225(5) 0.1102(3) 0.0581(16) Uani 1 1 d . . .
Na5 Na -0.0463(5) 0.5895(5) 0.3590(4) 0.068(2) Uani 1 1 d . . .
Na6 Na 0.2816(6) 0.6574(6) 0.1071(4) 0.079(2) Uani 1 1 d . . .
Na7 Na 0.3298(9) 0.9389(7) 0.3121(5) 0.076(3) Uani 0.80 1 d P . .
Na8 Na 0.0622(8) 0.4046(7) 0.4486(5) 0.054(3) Uani 0.60 1 d P . .
Na9 Na 0.3257(12) 0.2186(11) -0.0219(8) 0.100(5) Uani 0.60 1 d P . .
Na10 Na 1.0667(12) 0.4510(11) 0.1510(9) 0.083(5) Uani 0.50 1 d P . .
O58 O 0.8009(7) 0.0956(7) 0.5502(4) 0.036(2) Uiso 1 1 d . A .
O59 O 0.9468(7) -0.1346(7) 0.4743(4) 0.036(2) Uiso 1 1 d . A .
O60 O 0.5814(8) 0.0421(7) 0.6112(4) 0.038(2) Uiso 1 1 d . . .
O61 O 0.8308(9) -0.0884(9) 0.6412(5) 0.057(3) Uiso 1 1 d . . .
O62 O 0.2362(8) 1.0043(8) 0.1860(5) 0.048(2) Uiso 1 1 d . . .
O63 O 0.4954(10) 0.8411(9) 0.2259(5) 0.061(3) Uiso 1 1 d . A .
O64 O 0.3251(9) 0.8003(9) 0.0800(5) 0.058(3) Uiso 1 1 d . A .
O65 O 0.4926(12) 0.9218(11) 0.0949(6) 0.080(4) Uiso 1 1 d . . .
O66 O 0.2666(12) 0.7637(11) 0.2107(7) 0.086(4) Uiso 1 1 d . A .
O67 O 1.1118(8) -0.0184(8) 0.0726(5) 0.045(2) Uiso 1 1 d . A .
O68 O 1.3138(9) 0.0626(9) 0.0345(5) 0.056(3) Uiso 1 1 d . . .
O69 O 1.0386(10) 0.2349(10) 0.0420(6) 0.068(3) Uiso 1 1 d . A .
O70 O 1.1801(11) 0.2555(10) 0.1616(6) 0.075(4) Uiso 1 1 d . . .
O71 O -0.2117(7) 0.7651(6) 0.3810(4) 0.0300(18) Uiso 1 1 d . A .
O72 O 0.0936(9) 0.4022(9) 0.3383(5) 0.056(3) Uiso 1 1 d . A .
O73 O -0.0964(10) 0.5698(9) 0.4616(5) 0.065(3) Uiso 1 1 d . . .
O74 O 0.4139(10) 0.4907(9) 0.0410(5) 0.064(3) Uiso 1 1 d . . .
O75 O 0.0802(16) 0.7537(16) 0.1458(9) 0.130(6) Uiso 1 1 d . . .
O76 O 0.1699(9) 0.8713(9) 0.3342(5) 0.058(3) Uiso 1 1 d . . .
O77 O -0.0478(8) 0.3305(8) 0.4725(5) 0.047(2) Uiso 1 1 d . . .
O78 O 0.0273(14) 0.6930(13) 0.2712(7) 0.102(5) Uiso 1 1 d . A .
O79 O 0.945(2) 0.563(2) 0.2338(12) 0.179(9) Uiso 1 1 d . . .
O80 O 1.020(4) 0.603(4) 0.095(2) 0.34(2) Uiso 1 1 d . . .
O81 O 0.231(2) 0.243(2) -0.1147(13) 0.198(11) Uiso 1 1 d . A .
O82 O 0.156(3) 0.356(3) 0.0495(17) 0.261(15) Uiso 1 1 d . . .
O83 O -0.0450(8) 0.8794(7) 0.3516(4) 0.041(2) Uiso 1 1 d . . .
O84 O 0.9295(9) -0.2465(8) 0.7196(5) 0.049(3) Uiso 1 1 d . . .
O85 O 0.6653(13) 0.6047(12) 0.0317(7) 0.093(4) Uiso 1 1 d . . .
O86 O 0.7028(14) 0.6591(14) 0.2354(8) 0.110(5) Uiso 1 1 d . . .
O87 O 0.892(3) 0.479(2) 0.0357(14) 0.226(13) Uiso 1 1 d . . .

loop_
_atom_site_aniso_label
_atom_site_aniso_U_11
_atom_site_aniso_U_22
_atom_site_aniso_U_33
_atom_site_aniso_U_23
_atom_site_aniso_U_13
_atom_site_aniso_U_12
W1 0.0158(2) 0.0131(2) 0.0121(3) -0.00138(18) -0.00514(19) -0.00559(17)
W2 0.0148(2) 0.0121(2) 0.0110(2) -0.00350(17) -0.00264(18) -0.00291(17)
W3 0.0161(2) 0.0147(2) 0.0089(2) -0.00095(17) -0.00242(18) -0.00597(17)
O1 0.023(4) 0.026(4) 0.014(4) 0.000(3) -0.010(3) -0.010(4)
O2 0.024(4) 0.019(4) 0.019(5) -0.008(4) -0.003(4) -0.003(4)
O3 0.025(4) 0.022(4) 0.011(4) 0.001(3) 0.002(3) -0.009(4)
O17 0.018(4) 0.011(4) 0.050(6) -0.003(4) -0.013(4) -0.009(3)
O18 0.018(4) 0.007(3) 0.013(4) -0.004(3) -0.001(3) 0.002(3)
W4 0.01384(19) 0.01095(17) 0.0159(2) -0.00135(15) -0.00435(16) -0.00566(15)
W5 0.01393(19) 0.00896(17) 0.0160(2) -0.00219(15) -0.00351(16) -0.00320(15)
W6 0.01042(18) 0.01207(18) 0.0134(2) -0.00319(15) -0.00037(15) -0.00207(15)
W7 0.01271(19) 0.01439(18) 0.0114(2) -0.00133(15) 0.00052(15) -0.00549(15)
W8 0.01634(19) 0.01278(18) 0.0114(2) 0.00115(15) -0.00321(16) -0.00556(15)
W9 0.01372(19) 0.01230(18) 0.0153(2) 0.00052(15) -0.00583(16) -0.00421(15)
W10 0.01058(18) 0.00894(17) 0.0150(2) -0.00033(15) -0.00141(15) -0.00456(14)
W11 0.01180(18) 0.00689(16) 0.0141(2) 0.00034(14) -0.00301(15) -0.00283(14)
W12 0.00853(17) 0.00776(16) 0.0122(2) -0.00030(14) -0.00198(15) -0.00104(14)
W13 0.00830(17) 0.00860(16) 0.0108(2) -0.00058(14) -0.00061(14) -0.00301(14)
W14 0.00982(17) 0.00805(16) 0.0110(2) 0.00095(14) -0.00239(15) -0.00309(14)
W15 0.00867(17) 0.00860(17) 0.0147(2) 0.00018(15) -0.00274(15) -0.00280(14)
Co1 0.0094(6) 0.0076(5) 0.0109(7) -0.0002(5) -0.0011(5) -0.0027(5)
Co2 0.0122(6) 0.0082(5) 0.0134(7) 0.0005(5) -0.0020(5) -0.0043(5)
P1 0.0115(11) 0.0095(11) 0.0094(12) -0.0022(9) -0.0013(10) -0.0036(9)
P2 0.0083(11) 0.0090(10) 0.0067(12) 0.0000(9) 0.0003(9) -0.0041(9)
O4 0.018(4) 0.018(3) 0.035(5) 0.001(3) -0.011(3) -0.010(3)
O5 0.023(4) 0.012(3) 0.029(5) 0.000(3) -0.011(3) -0.003(3)
O6 0.012(3) 0.017(3) 0.025(4) -0.007(3) -0.001(3) 0.000(3)
O7 0.015(3) 0.022(4) 0.023(4) 0.001(3) 0.000(3) -0.010(3)
O8 0.024(4) 0.019(4) 0.021(4) 0.005(3) -0.005(3) -0.010(3)
O9 0.018(4) 0.026(4) 0.024(4) 0.004(3) -0.010(3) -0.006(3)
O10 0.019(4) 0.017(3) 0.020(4) 0.000(3) -0.005(3) -0.010(3)
O11 0.023(4) 0.010(3) 0.023(4) 0.002(3) -0.010(3) -0.007(3)
O12 0.013(3) 0.014(3) 0.022(4) 0.001(3) 0.001(3) -0.003(3)
O13 0.014(3) 0.016(3) 0.015(4) 0.000(3) -0.004(3) -0.006(3)
O14 0.018(4) 0.017(3) 0.014(4) 0.005(3) -0.006(3) -0.009(3)
O15 0.015(3) 0.015(3) 0.028(4) -0.003(3) -0.002(3) -0.007(3)
O25 0.018(3) 0.010(3) 0.017(4) 0.001(3) -0.009(3) -0.006(3)
O26 0.014(3) 0.015(3) 0.025(4) -0.002(3) 0.000(3) -0.007(3)
O27 0.012(3) 0.021(3) 0.014(4) 0.004(3) -0.003(3) -0.007(3)
O28 0.019(4) 0.015(3) 0.016(4) 0.000(3) -0.003(3) -0.009(3)
O29 0.017(4) 0.015(3) 0.030(4) 0.007(3) -0.015(3) -0.006(3)
O30 0.013(3) 0.013(3) 0.024(4) -0.002(3) -0.001(3) -0.003(3)
O31 0.020(4) 0.015(3) 0.013(4) -0.003(3) -0.001(3) -0.007(3)
O32 0.014(3) 0.011(3) 0.010(3) 0.003(3) -0.006(3) -0.005(3)
O33 0.008(3) 0.012(3) 0.009(3) -0.002(3) 0.002(3) -0.001(3)
O34 0.014(3) 0.007(3) 0.011(4) -0.003(3) 0.000(3) -0.003(3)
O35 0.015(3) 0.015(3) 0.010(4) 0.001(3) -0.005(3) -0.007(3)
O36 0.016(3) 0.013(3) 0.017(4) 0.002(3) -0.006(3) -0.007(3)
O37 0.014(3) 0.011(3) 0.019(4) 0.004(3) -0.006(3) -0.004(3)
O38 0.012(3) 0.012(3) 0.017(4) -0.002(3) -0.004(3) -0.002(3)
O39 0.011(3) 0.019(3) 0.011(4) 0.002(3) -0.003(3) -0.005(3)
O40 0.018(4) 0.017(3) 0.019(4) 0.002(3) -0.005(3) -0.007(3)
O41 0.012(3) 0.005(3) 0.017(4) 0.002(3) -0.003(3) -0.001(2)
O42 0.008(3) 0.010(3) 0.016(4) 0.001(3) -0.005(3) -0.002(3)
O43 0.006(3) 0.008(3) 0.014(4) -0.003(3) -0.002(3) -0.003(2)
O44 0.013(3) 0.010(3) 0.004(3) -0.004(2) 0.001(3) -0.003(3)
O45 0.014(3) 0.008(3) 0.013(4) -0.003(3) -0.001(3) -0.004(3)
O46 0.010(3) 0.013(3) 0.014(4) 0.001(3) -0.002(3) -0.004(3)
O47 0.007(3) 0.014(3) 0.017(4) -0.002(3) -0.003(3) -0.003(3)
O48 0.011(3) 0.018(3) 0.019(4) 0.005(3) -0.006(3) -0.008(3)
O49 0.008(3) 0.008(3) 0.016(4) 0.003(3) -0.003(3) -0.001(2)
O50 0.013(3) 0.012(3) 0.020(4) 0.002(3) -0.005(3) -0.005(3)
O51 0.012(3) 0.016(3) 0.015(4) 0.000(3) -0.001(3) -0.005(3)
O52 0.017(3) 0.013(3) 0.015(4) 0.001(3) -0.004(3) -0.003(3)
O53 0.013(3) 0.009(3) 0.015(4) -0.001(3) -0.002(3) -0.004(3)
O54 0.012(3) 0.010(3) 0.009(3) -0.001(3) -0.001(3) -0.005(3)
O55 0.013(3) 0.009(3) 0.014(4) -0.001(3) -0.002(3) -0.005(3)
O56 0.012(3) 0.012(3) 0.014(4) -0.004(3) 0.000(3) -0.003(3)
O57 0.019(4) 0.017(3) 0.016(4) 0.004(3) -0.003(3) -0.012(3)
Na1 0.026(3) 0.029(3) 0.035(4) 0.011(3) -0.011(3) -0.013(3)
Na2 0.058(4) 0.055(3) 0.050(4) 0.011(3) -0.013(3) -0.037(3)
Na3 0.052(3) 0.038(3) 0.059(4) 0.004(3) -0.015(3) -0.017(3)
Na4 0.055(4) 0.061(4) 0.058(4) -0.001(3) -0.011(3) -0.028(3)
Na5 0.026(3) 0.036(3) 0.138(7) 0.001(4) -0.017(4) -0.012(2)
Na6 0.068(5) 0.064(4) 0.082(6) 0.028(4) -0.019(4) -0.015(4)
Na7 0.088(7) 0.046(4) 0.096(8) 0.026(5) -0.039(6) -0.029(5)
Na8 0.036(5) 0.037(5) 0.083(8) -0.007(5) -0.017(5) -0.010(4)
Na9 0.091(10) 0.066(8) 0.138(14) -0.003(9) 0.004(10) -0.046(8)
Na10 0.053(8) 0.048(7) 0.158(17) 0.010(9) -0.060(10) -0.019(6)

loop_
_atom_type_symbol
_atom_type_description
_atom_type_scat_dispersion_real
_atom_type_scat_dispersion_imag
_atom_type_scat_source
O O 0.0106 0.0060 'International Tables Vol C Tables 4.2.6.8 and 6.1.1.4'
Na Na 0.0362 0.0249 'International Tables Vol C Tables 4.2.6.8 and 6.1.1.4'
P P 0.1023 0.0942 'International Tables Vol C Tables 4.2.6.8 and 6.1.1.4'
Co Co 0.3494 0.9721 'International Tables Vol C Tables 4.2.6.8 and 6.1.1.4'
W W -0.8490 6.8722 'International Tables Vol C Tables 4.2.6.8 and 6.1.1.4'
H H 0.0000 0.0000 'International Tables Vol C Tables 4.2.6.8 and 6.1.1.4'

loop_
_geom_angle_atom_site_label_1
_geom_angle_atom_site_label_2
_geom_angle_atom_site_label_3
_geom_angle
_geom_angle_site_symmetry_1
_geom_angle_site_symmetry_3
O1 W1 O19 102.3(4) . .
O1 W1 O24 103.7(4) . .
O19 W1 O24 88.7(4) . .
O1 W1 O16 100.1(4) . .
O19 W1 O16 89.2(4) . .
O24 W1 O16 155.9(4) . .
O1 W1 O18 99.7(4) . .
O19 W1 O18 157.8(4) . .
O24 W1 O18 88.8(4) . .
O16 W1 O18 84.2(3) . .
O1 W1 O31 169.1(3) . .
O19 W1 O31 85.1(3) . .
O24 W1 O31 84.3(3) . .
O16 W1 O31 71.6(3) . .
O18 W1 O31 72.8(3) . .
O2 W2 O20 102.4(4) . .
O2 W2 O21 102.2(4) . .
O20 W2 O21 89.3(4) . .
O2 W2 O17 99.6(4) . .
O20 W2 O17 157.9(4) . .
O21 W2 O17 87.9(4) . .
O2 W2 O16 100.7(4) . .
O20 W2 O16 90.1(4) . .
O21 W2 O16 156.7(4) . .
O17 W2 O16 83.9(4) . .
O2 W2 O31 169.6(3) . .
O20 W2 O31 85.1(3) . .
O21 W2 O31 84.9(3) . .
O17 W2 O31 72.8(3) . .
O16 W2 O31 71.9(3) . .
O3 W3 O22 101.7(4) . .
O3 W3 O23 104.0(4) . .
O22 W3 O23 86.6(4) . .
O3 W3 O17 101.0(4) . .
O22 W3 O17 90.5(4) . .
O23 W3 O17 155.0(4) . .
O3 W3 O18 100.2(4) . .
O22 W3 O18 158.0(4) . .
O23 W3 O18 87.8(3) . .
O17 W3 O18 85.7(3) . .
O3 W3 O31 169.7(3) . .
O22 W3 O31 85.9(4) . .
O23 W3 O31 83.2(3) . .
O17 W3 O31 71.8(3) . .
O18 W3 O31 72.3(3) . .
W1 O1 Na9 155.6(5) . .
W3 O3 Na6 134.7(5) . 2_665
W2 O16 W1 123.9(4) . .
W2 O17 W3 124.0(5) . .
W3 O18 W1 122.9(4) . .
W1 O19 W4 148.7(5) . .
W2 O20 W5 149.8(5) . .
W2 O21 W6 148.4(5) . .
W3 O22 W7 149.4(5) . .
W3 O23 W8 151.1(5) . .
W1 O24 W9 150.9(6) . .
O1B W1B O16B 87(5) . .
O1B W1B O18B 95(5) . .
O16B W1B O18B 97(3) . .
O1B W1B O19B 103(5) . .
O16B W1B O19B 89(3) . .
O18B W1B O19B 161(3) . .
O1B W1B O24B 109(5) . .
O16B W1B O24B 162(3) . .
O18B W1B O24B 88(3) . .
O19B W1B O24B 82(3) . .
O1B W1B O31 164(5) . .
O16B W1B O31 78(2) . .
O18B W1B O31 82(2) . .
O19B W1B O31 81.9(17) . .
O24B W1B O31 85.9(18) . .
O2B W2B O21B 98(6) . .
O2B W2B O20B 110(6) . .
O21B W2B O20B 83(4) . .
O2B W2B O17B 80(6) . .
O21B W2B O17B 88(4) . .
O20B W2B O17B 168(4) . .
O2B W2B O16B 115(6) . .
O21B W2B O16B 147(3) . .
O20B W2B O16B 84(3) . .
O17B W2B O16B 99(3) . .
O2B W2B O31 169(6) . .
O21B W2B O31 76(2) . .
O20B W2B O31 79(3) . .
O17B W2B O31 91(3) . .
O16B W2B O31 71.8(17) . .
O3B W3B O22B 119(5) . .
O3B W3B O23B 97(4) . .
O22B W3B O23B 83(5) . .
O3B W3B O18B 90(4) . .
O22B W3B O18B 149(4) . .
O23B W3B O18B 84(3) . .
O3B W3B O17B 95(4) . .
O22B W3B O17B 90(5) . .
O23B W3B O17B 167(3) . .
O18B W3B O17B 97(3) . .
O3B W3B O74 49(3) . .
O22B W3B O74 74(4) . .
O23B W3B O74 73(3) . .
O18B W3B O74 127.8(18) . .
O17B W3B O74 116(2) . .
W1B O1B Na9 170(9) . 2_655
W1B O16B W2B 117(3) . .
W2B O17B W3B 103(4) . .
W1B O18B W3B 117(3) . .
W5 O19B W1B 148(4) . .
W2B O20B W6 147(5) . .
W2B O21B W7 152(4) . .
W3B O22B W8 164(7) . .
W3B O23B W9 138(4) . .
W4 O24B W1B 143(4) . .
O4 W4 O24B 91(2) . .
O4 W4 O35 101.6(3) . .
O24B W4 O35 167(2) . .
O4 W4 O30 102.2(3) . .
O24B W4 O30 89(2) . .
O35 W4 O30 92.6(3) . .
O4 W4 O25 96.8(3) . .
O24B W4 O25 81(2) . .
O35 W4 O25 93.3(3) . .
O30 W4 O25 158.6(3) . .
O4 W4 O19 95.3(4) . .
O24B W4 O19 8(2) . .
O35 W4 O19 163.0(3) . .
O30 W4 O19 81.9(4) . .
O25 W4 O19 86.5(3) . .
O4 W4 O32 169.5(3) . .
O24B W4 O32 84(2) . .
O35 W4 O32 83.2(3) . .
O30 W4 O32 86.8(3) . .
O25 W4 O32 73.4(2) . .
O19 W4 O32 80.5(3) . .
O5 W5 O36 100.5(3) . .
O5 W5 O26 101.6(3) . .
O36 W5 O26 91.6(3) . .
O5 W5 O25 100.0(3) . .
O36 W5 O25 94.5(3) . .
O26 W5 O25 156.1(3) . .
O5 W5 O19B 95.7(18) . .
O36 W5 O19B 161.8(19) . .
O26 W5 O19B 93(2) . .
O25 W5 O19B 75(2) . .
O5 W5 O20 94.5(4) . .
O36 W5 O20 164.5(3) . .
O26 W5 O20 81.7(4) . .
O25 W5 O20 86.5(4) . .
O19B W5 O20 12(2) . .
O5 W5 O32 171.6(3) . .
O36 W5 O32 85.4(3) . .
O26 W5 O32 84.1(3) . .
O25 W5 O32 73.5(2) . .
O19B W5 O32 77.6(18) . .
O20 W5 O32 80.0(3) . .
O6 W6 O37 101.5(3) . .
O6 W6 O26 101.0(3) . .
O37 W6 O26 92.1(3) . .
O6 W6 O27 98.7(3) . .
O37 W6 O27 94.1(3) . .
O26 W6 O27 157.7(3) . .
O6 W6 O21 94.6(4) . .
O37 W6 O21 163.7(3) . .
O26 W6 O21 82.3(4) . .
O27 W6 O21 85.8(4) . .
O6 W6 O20B 99(2) . .
O37 W6 O20B 158(2) . .
O26 W6 O20B 91(3) . .
O27 W6 O20B 75(3) . .
O21 W6 O20B 11(3) . .
O6 W6 O33 171.5(3) . .
O37 W6 O33 83.8(3) . .
O26 W6 O33 85.2(3) . .
O27 W6 O33 74.2(2) . .
O21 W6 O33 80.5(3) . .
O20B W6 O33 74(2) . .
O7 W7 O38 101.0(3) . .
O7 W7 O28 100.7(3) . .
O38 W7 O28 91.1(3) . .
O7 W7 O27 99.3(3) . .
O38 W7 O27 93.2(3) . .
O28 W7 O27 158.3(3) . .
O7 W7 O22 94.9(4) . .
O38 W7 O22 164.0(4) . .
O28 W7 O22 83.7(3) . .
O27 W7 O22 86.3(3) . .
O7 W7 O21B 105(2) . .
O38 W7 O21B 154(2) . .
O28 W7 O21B 85(2) . .
O27 W7 O21B 81(2) . .
O22 W7 O21B 11(2) . .
O7 W7 O33 172.4(3) . .
O38 W7 O33 83.0(3) . .
O28 W7 O33 85.6(3) . .
O27 W7 O33 73.9(2) . .
O22 W7 O33 81.5(3) . .
O21B W7 O33 71(2) . .
O8 W8 O39 100.5(3) . .
O8 W8 O28 100.7(3) . .
O39 W8 O28 90.4(3) . .
O8 W8 O22B 103(3) . .
O39 W8 O22B 152(4) . .
O28 W8 O22B 101(4) . .
O8 W8 O29 99.1(3) . .
O39 W8 O29 91.0(3) . .
O28 W8 O29 159.5(3) . .
O22B W8 O29 70(4) . .
O8 W8 O23 97.2(3) . .
O39 W8 O23 162.1(3) . .
O28 W8 O23 83.7(3) . .
O22B W8 O23 19(4) . .
O29 W8 O23 88.8(3) . .
O8 W8 O34 172.5(3) . .
O39 W8 O34 82.0(3) . .
O28 W8 O34 86.3(3) . .
O22B W8 O34 73(3) . .
O29 W8 O34 73.7(3) . .
O23 W8 O34 80.8(3) . .
O9 W9 O40 101.4(3) . .
O9 W9 O30 101.3(3) . .
O40 W9 O30 91.5(3) . .
O9 W9 O29 99.0(3) . .
O40 W9 O29 93.6(3) . .
O30 W9 O29 157.7(3) . .
O9 W9 O24 96.3(4) . .
O40 W9 O24 162.1(3) . .
O30 W9 O24 82.0(4) . .
O29 W9 O24 86.6(3) . .
O9 W9 O23B 89(2) . .
O40 W9 O23B 167(2) . .
O30 W9 O23B 95(2) . .
O29 W9 O23B 76(2) . .
O24 W9 O23B 14(2) . .
O9 W9 O34 170.8(3) . .
O40 W9 O34 84.3(3) . .
O30 W9 O34 85.6(3) . .
O29 W9 O34 73.3(2) . .
O24 W9 O34 78.6(3) . .
O23B W9 O34 85(2) . .
O10 W10 O51 101.5(3) . .
O10 W10 O45 99.6(3) . .
O51 W10 O45 94.9(3) . .
O10 W10 O50 100.7(3) . .
O51 W10 O50 95.3(3) . .
O45 W10 O50 154.9(3) . .
O10 W10 O35 93.1(3) . .
O51 W10 O35 165.4(3) . .
O45 W10 O35 81.5(3) . .
O50 W10 O35 82.8(3) . .
O10 W10 O41 172.5(3) . .
O51 W10 O41 83.8(3) . .
O45 W10 O41 74.5(2) . .
O50 W10 O41 83.9(2) . .
O35 W10 O41 81.6(2) . .
O10 W10 Na8 41.7(3) . .
O51 W10 Na8 86.2(3) . .
O45 W10 Na8 139.9(3) . .
O50 W10 Na8 63.7(3) . .
O35 W10 Na8 105.7(3) . .
O41 W10 Na8 145.0(2) . .
O11 W11 O52 101.7(3) . .
O11 W11 O46 100.9(3) . .
O52 W11 O46 96.1(3) . .
O11 W11 O45 102.2(3) . .
O52 W11 O45 95.3(3) . .
O46 W11 O45 151.6(3) . .
O11 W11 O36 93.3(3) . .
O52 W11 O36 165.0(3) . .
O46 W11 O36 81.6(3) . .
O45 W11 O36 80.7(3) . .
O11 W11 O41 174.4(3) . .
O52 W11 O41 82.3(3) . .
O46 W11 O41 82.5(2) . .
O45 W11 O41 73.3(2) . .
O36 W11 O41 82.7(2) . .
O11 W11 Na2 35.2(2) . .
O52 W11 Na2 69.8(2) . .
O46 W11 Na2 89.8(2) . .
O45 W11 Na2 118.6(2) . .
O36 W11 Na2 124.9(2) . .
O41 W11 Na2 150.08(18) . .
O12 W12 O53 100.7(3) . .
O12 W12 O46 101.3(3) . .
O53 W12 O46 96.7(3) . .
O12 W12 O47 100.1(3) . .
O53 W12 O47 92.2(3) . .
O46 W12 O47 154.9(3) . .
O12 W12 O37 93.7(3) . .
O53 W12 O37 165.2(3) . .
O46 W12 O37 83.7(3) . .
O47 W12 O37 81.9(3) . .
O12 W12 O42 172.7(3) . .
O53 W12 O42 83.1(3) . .
O46 W12 O42 84.4(2) . .
O47 W12 O42 73.4(2) . .
O37 W12 O42 82.3(2) . .
O13 W13 O54 100.3(3) . .
O13 W13 O48 101.9(3) . .
O54 W13 O48 92.3(3) . .
O13 W13 O47 100.6(3) . .
O54 W13 O47 94.8(3) . .
O48 W13 O47 154.8(3) . .
O13 W13 O38 93.6(3) . .
O54 W13 O38 166.1(3) . .
O48 W13 O38 84.4(3) . .
O47 W13 O38 82.9(3) . .
O13 W13 O42 173.5(3) . .
O54 W13 O42 83.3(3) . .
O48 W13 O42 83.3(2) . .
O47 W13 O42 73.6(2) . .
O38 W13 O42 82.9(2) . .
O14 W14 O55 99.9(3) . .
O14 W14 O49 99.4(3) . .
O55 W14 O49 95.2(3) . .
O14 W14 O48 101.4(3) . .
O55 W14 O48 91.5(3) . .
O49 W14 O48 156.7(3) . .
O14 W14 O39 94.0(3) . .
O55 W14 O39 165.9(3) . .
O49 W14 O39 84.5(3) . .
O48 W14 O39 83.8(3) . .
O14 W14 O43 173.2(3) . .
O55 W14 O43 83.0(2) . .
O49 W14 O43 74.1(2) . .
O48 W14 O43 84.6(2) . .
O39 W14 O43 83.4(2) . .
O15 W15 O56 101.2(3) . .
O15 W15 O50 101.5(3) . .
O56 W15 O50 95.5(3) . .
O15 W15 O49 101.0(3) . .
O56 W15 O49 92.2(3) . .
O50 W15 O49 154.3(3) . .
O15 W15 O40 93.0(3) . .
O56 W15 O40 165.4(3) . .
O50 W15 O40 84.9(3) . .
O49 W15 O40 81.6(3) . .
O15 W15 O43 172.7(3) . .
O56 W15 O43 83.2(3) . .
O50 W15 O43 83.8(2) . .
O49 W15 O43 72.8(2) . .
O40 W15 O43 82.3(2) . .
O56 Co1 O53 93.8(3) . 2_666
O56 Co1 O55 95.8(3) . .
O53 Co1 O55 91.9(3) 2_666 .
O56 Co1 O54 90.8(3) . 2_666
O53 Co1 O54 95.8(3) 2_666 2_666
O55 Co1 O54 169.6(3) . 2_666
O56 Co1 O44 176.5(2) . 2_666
O53 Co1 O44 89.7(2) 2_666 2_666
O55 Co1 O44 83.8(3) . 2_666
O54 Co1 O44 89.2(3) 2_666 2_666
O56 Co1 O44 90.9(2) . .
O53 Co1 O44 175.3(3) 2_666 .
O55 Co1 O44 87.9(2) . .
O54 Co1 O44 83.9(2) 2_666 .
O44 Co1 O44 85.6(2) 2_666 .
O51 Co2 O52 92.1(3) . .
O51 Co2 O55 173.2(3) . 2_666
O52 Co2 O55 92.6(3) . 2_666
O51 Co2 O57 90.7(3) . .
O52 Co2 O57 88.7(3) . .
O55 Co2 O57 94.4(3) 2_666 .
O51 Co2 O54 91.1(3) . 2_666
O52 Co2 O54 173.4(3) . 2_666
O55 Co2 O54 83.7(2) 2_666 2_666
O57 Co2 O54 97.0(3) . 2_666
O51 Co2 O44 91.5(3) . .
O52 Co2 O44 90.5(3) . .
O55 Co2 O44 83.5(3) 2_666 .
O57 Co2 O44 177.7(3) . .
O54 Co2 O44 83.7(2) 2_666 .
O32 P1 O34 111.9(4) . .
O32 P1 O33 112.0(4) . .
O34 P1 O33 111.6(4) . .
O32 P1 O31 106.7(4) . .
O34 P1 O31 107.4(4) . .
O33 P1 O31 106.8(4) . .
O41 P2 O43 110.5(4) . .
O41 P2 O42 110.2(4) . .
O43 P2 O42 110.4(4) . .
O41 P2 O44 108.8(4) . .
O43 P2 O44 108.6(3) . .
O42 P2 O44 108.3(4) . .
W4 O4 Na7 119.6(4) . 1_545
W7 O7 Na10 156.1(6) . .
W8 O8 Na3 140.9(4) . .
W9 O9 Na10 149.1(5) . 1_455
W10 O10 Na8 109.7(4) . .
W10 O10 Na2 129.3(4) . 2_656
Na8 O10 Na2 121.0(4) . 2_656
W11 O11 Na2 120.8(3) . .
W12 O12 Na1 132.6(4) . .
W13 O13 Na5 159.6(4) . 1_655
W14 O14 Na7 157.2(4) . .
W15 O15 Na5 145.1(4) . .
W5 O25 W4 121.7(3) . .
W6 O26 W5 157.3(4) . .
W7 O27 W6 120.2(3) . .
W7 O27 Na4 114.9(3) . .
W6 O27 Na4 122.6(3) . .
W7 O28 W8 153.4(4) . .
W9 O29 W8 122.1(4) . .
W9 O29 Na6 121.0(4) . .
W8 O29 Na6 116.6(4) . .
W4 O30 W9 155.0(4) . .
P1 O31 W2B 127.9(4) . .
P1 O31 W2 124.1(4) . .
W2B O31 W2 52.5(2) . .
P1 O31 W1 123.8(4) . .
W2B O31 W1 108.0(3) . .
W2 O31 W1 92.6(2) . .
P1 O31 W1B 127.1(4) . .
W2B O31 W1B 92.4(3) . .
W2 O31 W1B 51.7(2) . .
W1 O31 W1B 45.48(19) . .
P1 O31 W3 123.6(4) . .
W2B O31 W3 42.6(2) . .
W2 O31 W3 91.4(2) . .
W1 O31 W3 92.0(2) . .
W1B O31 W3 109.2(3) . .
P1 O32 W4 128.9(4) . .
P1 O32 W5 129.6(4) . .
W4 O32 W5 90.3(2) . .
P1 O33 W6 128.8(4) . .
P1 O33 W7 129.5(4) . .
W6 O33 W7 90.5(2) . .
P1 O34 W8 128.6(4) . .
P1 O34 W9 129.4(4) . .
W8 O34 W9 90.3(2) . .
W4 O35 W10 166.1(4) . .
W5 O36 W11 165.3(4) . .
W6 O37 W12 163.6(4) . .
W7 O38 W13 163.4(4) . .
W8 O39 W14 165.1(4) . .
W9 O40 W15 165.0(4) . .
P2 O41 W10 127.5(3) . .
P2 O41 W11 127.3(4) . .
W10 O41 W11 89.8(2) . .
P2 O42 W12 126.4(4) . .
P2 O42 W13 127.5(3) . .
W12 O42 W13 91.5(2) . .
P2 O43 W14 127.6(3) . .
P2 O43 W15 126.8(4) . .
W14 O43 W15 91.3(2) . .
P2 O44 Co2 122.3(3) . .
P2 O44 Co1 122.7(4) . 2_666
Co2 O44 Co1 93.7(3) . 2_666
P2 O44 Co1 122.1(4) . .
Co2 O44 Co1 94.0(2) . .
Co1 O44 Co1 94.4(2) 2_666 .
W10 O45 W11 120.2(3) . .
W12 O46 W11 144.7(4) . .
W13 O47 W12 120.8(3) . .
W13 O48 W14 146.9(4) . .
W14 O49 W15 121.0(3) . .
W15 O50 W10 147.2(4) . .
W10 O51 Co2 136.7(4) . .
W11 O52 Co2 138.0(4) . .
W12 O53 Co1 137.2(4) . 2_666
W13 O54 Co1 133.1(3) . 2_666
W13 O54 Co2 125.9(3) . 2_666
Co1 O54 Co2 98.0(3) 2_666 2_666
W14 O55 Co1 133.1(3) . .
W14 O55 Co2 126.6(3) . 2_666
Co1 O55 Co2 98.3(3) . 2_666
W15 O56 Co1 137.2(4) . .
O58 Na1 O58 180.0(4) . 2_756
O58 Na1 O59 80.8(3) . .
O58 Na1 O59 99.2(3) 2_756 .
O58 Na1 O59 99.2(3) . 2_756
O58 Na1 O59 80.8(3) 2_756 2_756
O59 Na1 O59 180.0(5) . 2_756
O58 Na1 O12 89.9(3) . .
O58 Na1 O12 90.1(3) 2_756 .
O59 Na1 O12 94.2(3) . .
O59 Na1 O12 85.8(3) 2_756 .
O58 Na1 O12 90.1(3) . 2_756
O58 Na1 O12 89.9(3) 2_756 2_756
O59 Na1 O12 85.8(3) . 2_756
O59 Na1 O12 94.2(3) 2_756 2_756
O12 Na1 O12 180.000(1) . 2_756
O58 Na1 Na2 41.6(2) . .
O58 Na1 Na2 138.4(2) 2_756 .
O59 Na1 Na2 40.9(2) . .
O59 Na1 Na2 139.1(2) 2_756 .
O12 Na1 Na2 102.12(19) . .
O12 Na1 Na2 77.88(19) 2_756 .
O58 Na1 Na2 138.4(2) . 2_756
O58 Na1 Na2 41.6(2) 2_756 2_756
O59 Na1 Na2 139.1(2) . 2_756
O59 Na1 Na2 40.9(2) 2_756 2_756
O12 Na1 Na2 77.88(19) . 2_756
O12 Na1 Na2 102.12(19) 2_756 2_756
Na2 Na1 Na2 180.00(8) . 2_756
O59 Na2 O58 81.7(3) . .
O59 Na2 O60 171.7(4) . .
O58 Na2 O60 91.6(4) . .
O59 Na2 O11 85.0(3) . .
O58 Na2 O11 103.0(3) . .
O60 Na2 O11 91.8(3) . .
O59 Na2 O10 97.9(3) . 2_656
O58 Na2 O10 164.1(4) . 2_656
O60 Na2 O10 89.9(3) . 2_656
O11 Na2 O10 92.8(3) . 2_656
O59 Na2 O61 101.3(4) . .
O58 Na2 O61 82.5(4) . .
O60 Na2 O61 82.5(4) . .
O11 Na2 O61 172.3(4) . .
O10 Na2 O61 82.1(4) 2_656 .
O59 Na2 Na7 134.9(3) . 2_666
O58 Na2 Na7 71.0(3) . 2_666
O60 Na2 Na7 45.5(3) . 2_666
O11 Na2 Na7 135.0(3) . 2_666
O10 Na2 Na7 99.3(3) 2_656 2_666
O61 Na2 Na7 41.4(3) . 2_666
O59 Na2 Na1 41.9(2) . .
O58 Na2 Na1 41.6(2) . .
O60 Na2 Na1 132.5(3) . .
O11 Na2 Na1 104.5(2) . .
O10 Na2 Na1 132.3(3) 2_656 .
O61 Na2 Na1 83.2(3) . .
Na7 Na2 Na1 98.8(2) 2_666 .
O59 Na2 W11 90.3(3) . .
O58 Na2 W11 80.6(3) . .
O60 Na2 W11 83.7(3) . .
O11 Na2 W11 24.00(16) . .
O10 Na2 W11 115.3(3) 2_656 .
O61 Na2 W11 157.8(3) . .
Na7 Na2 W11 118.5(2) 2_666 .
Na1 Na2 W11 93.44(14) . .
O64 Na3 O63 175.2(5) . .
O64 Na3 O62 89.3(4) . .
O63 Na3 O62 95.5(4) . .
O64 Na3 O65 95.2(5) . .
O63 Na3 O65 85.0(5) . .
O62 Na3 O65 87.7(4) . .
O64 Na3 O8 85.8(4) . .
O63 Na3 O8 89.7(4) . .
O62 Na3 O8 158.1(4) . .
O65 Na3 O8 114.0(4) . .
O64 Na3 O66 77.2(5) . .
O63 Na3 O66 103.6(5) . .
O62 Na3 O66 81.1(4) . .
O65 Na3 O66 166.4(5) . .
O8 Na3 O66 77.0(4) . .
O64 Na3 Na7 142.2(4) . .
O63 Na3 Na7 41.6(3) . .
O62 Na3 Na7 62.7(3) . .
O65 Na3 Na7 107.5(4) . .
O8 Na3 Na7 110.5(3) . .
O66 Na3 Na7 74.0(4) . .
O64 Na3 Na6 37.5(3) . .
O63 Na3 Na6 140.6(4) . .
O62 Na3 Na6 102.2(3) . .
O65 Na3 Na6 130.2(4) . .
O8 Na3 Na6 62.0(2) . .
O66 Na3 Na6 46.5(4) . .
Na7 Na3 Na6 120.5(3) . .
O64 Na3 Na9 87.1(4) . 2_665
O63 Na3 Na9 90.3(4) . 2_665
O62 Na3 Na9 122.8(4) . 2_665
O65 Na3 Na9 36.2(4) . 2_665
O8 Na3 Na9 78.3(3) . 2_665
O66 Na3 Na9 151.5(4) . 2_665
Na7 Na3 Na9 128.7(3) . 2_665
Na6 Na3 Na9 108.4(3) . 2_665
O64 Na3 Na4 66.5(3) . 1_465
O63 Na3 Na4 117.9(3) . 1_465
O62 Na3 Na4 30.5(3) . 1_465
O65 Na3 Na4 70.9(4) . 1_465
O8 Na3 Na4 152.3(3) . 1_465
O66 Na3 Na4 95.7(4) . 1_465
Na7 Na3 Na4 92.50(19) . 1_465
Na6 Na3 Na4 93.41(19) . 1_465
Na9 Na3 Na4 99.7(3) 2_665 1_465
O68 Na4 O69 88.9(5) . .
O68 Na4 O67 91.3(4) . .
O69 Na4 O67 85.7(4) . .
O68 Na4 O70 93.4(5) . .
O69 Na4 O70 100.6(5) . .
O67 Na4 O70 172.2(5) . .
O68 Na4 O62 97.4(4) . 1_645
O69 Na4 O62 172.5(5) . 1_645
O67 Na4 O62 90.1(4) . 1_645
O70 Na4 O62 83.1(4) . 1_645
O68 Na4 O27 175.5(4) . .
O69 Na4 O27 88.6(4) . .
O67 Na4 O27 84.7(3) . .
O70 Na4 O27 90.8(4) . .
O62 Na4 O27 84.8(3) 1_645 .
O68 Na4 Na9 34.9(3) . 1_655
O69 Na4 Na9 65.0(4) . 1_655
O67 Na4 Na9 112.9(4) . 1_655
O70 Na4 Na9 74.2(4) . 1_655
O62 Na4 Na9 122.4(4) 1_645 1_655
O27 Na4 Na9 145.8(3) . 1_655
O68 Na4 Na10 100.1(4) . .
O69 Na4 Na10 70.9(4) . .
O67 Na4 Na10 153.6(4) . .
O70 Na4 Na10 30.7(4) . .
O62 Na4 Na10 111.7(4) 1_645 .
O27 Na4 Na10 82.7(3) . .
Na9 Na4 Na10 68.7(3) 1_655 .
O68 Na4 Na3 72.0(3) . 1_645
O69 Na4 Na3 153.1(4) . 1_645
O67 Na4 Na3 76.3(3) . 1_645
O70 Na4 Na3 99.2(4) . 1_645
O62 Na4 Na3 29.5(3) 1_645 1_645
O27 Na4 Na3 109.1(3) . 1_645
Na9 Na4 Na3 103.7(3) 1_655 1_645
Na10 Na4 Na3 129.8(3) . 1_645
O72 Na5 O73 91.4(5) . .
O72 Na5 O71 169.2(4) . .
O73 Na5 O71 85.6(4) . .
O72 Na5 O15 81.1(3) . .
O73 Na5 O15 87.6(4) . .
O71 Na5 O15 109.1(3) . .
O72 Na5 O13 83.7(4) . 1_455
O73 Na5 O13 85.9(4) . 1_455
O71 Na5 O13 85.7(3) . 1_455
O15 Na5 O13 163.3(4) . 1_455
O72 Na5 O78 104.9(5) . .
O73 Na5 O78 149.5(5) . .
O71 Na5 O78 82.5(4) . .
O15 Na5 O78 70.2(4) . .
O13 Na5 O78 120.9(5) 1_455 .
O72 Na5 O79 83.3(6) . 1_455
O73 Na5 O79 151.7(6) . 1_455
O71 Na5 O79 94.4(6) . 1_455
O15 Na5 O79 118.7(6) . 1_455
O13 Na5 O79 66.0(6) 1_455 1_455
O78 Na5 O79 57.6(6) . 1_455
O72 Na5 Na8 49.1(3) . .
O73 Na5 Na8 43.7(4) . .
O71 Na5 Na8 129.3(4) . .
O15 Na5 Na8 73.2(3) . .
O13 Na5 Na8 91.5(3) 1_455 .
O78 Na5 Na8 138.1(4) . .
O79 Na5 Na8 130.2(6) 1_455 .
O64 Na6 O75 103.3(6) . .
O64 Na6 O74 109.8(5) . .
O75 Na6 O74 135.0(6) . .
O64 Na6 O29 119.1(5) . .
O75 Na6 O29 114.2(6) . .
O74 Na6 O29 74.7(4) . .
O64 Na6 O3 79.8(4) . 2_665
O75 Na6 O3 82.4(6) . 2_665
O74 Na6 O3 74.6(4) . 2_665
O29 Na6 O3 148.0(4) . 2_665
O64 Na6 O66 73.0(5) . .
O75 Na6 O66 79.1(6) . .
O74 Na6 O66 139.1(5) . .
O29 Na6 O66 69.5(4) . .
O3 Na6 O66 142.4(4) 2_665 .
O64 Na6 Na3 36.2(3) . .
O75 Na6 Na3 108.3(5) . .
O74 Na6 Na3 116.4(4) . .
O29 Na6 Na3 85.7(3) . .
O3 Na6 Na3 116.0(3) 2_665 .
O66 Na6 Na3 43.1(3) . .
O61 Na7 O14 136.3(6) 2_666 .
O61 Na7 O60 88.1(5) 2_666 2_666
O14 Na7 O60 80.3(4) . 2_666
O61 Na7 O63 151.9(6) 2_666 .
O14 Na7 O63 71.6(4) . .
O60 Na7 O63 102.2(5) 2_666 .
O61 Na7 O4 75.6(4) 2_666 1_565
O14 Na7 O4 147.5(5) . 1_565
O60 Na7 O4 98.2(4) 2_666 1_565
O63 Na7 O4 77.1(4) . 1_565
O61 Na7 O76 75.7(5) 2_666 .
O14 Na7 O76 75.5(4) . .
O60 Na7 O76 122.1(5) 2_666 .
O63 Na7 O76 117.9(5) . .
O4 Na7 O76 128.8(4) 1_565 .
O61 Na7 Na2 47.3(4) 2_666 2_666
O14 Na7 Na2 99.8(4) . 2_666
O60 Na7 Na2 45.6(3) 2_666 2_666
O63 Na7 Na2 147.7(5) . 2_666
O4 Na7 Na2 101.8(3) 1_565 2_666
O76 Na7 Na2 88.2(4) . 2_666
O61 Na7 Na3 126.3(5) 2_666 .
O14 Na7 Na3 84.7(3) . .
O60 Na7 Na3 140.5(4) 2_666 .
O63 Na7 Na3 38.3(3) . .
O4 Na7 Na3 76.1(3) 1_565 .
O76 Na7 Na3 88.4(3) . .
Na2 Na7 Na3 173.5(3) 2_666 .
O77 Na8 O73 88.2(5) . .
O77 Na8 O73 101.8(6) . 2_566
O73 Na8 O73 93.5(5) . 2_566
O77 Na8 O10 94.0(5) . .
O73 Na8 O10 176.8(6) . .
O73 Na8 O10 83.8(5) 2_566 .
O77 Na8 O72 104.5(5) . .
O73 Na8 O72 91.3(6) . .
O73 Na8 O72 153.4(6) 2_566 .
O10 Na8 O72 90.4(5) . .
O77 Na8 Na8 97.3(6) . 2_566
O73 Na8 Na8 46.9(4) . 2_566
O73 Na8 Na8 46.6(4) 2_566 2_566
O10 Na8 Na8 130.3(6) . 2_566
O72 Na8 Na8 132.1(6) . 2_566
O77 Na8 Na5 107.9(4) . .
O73 Na8 Na5 46.5(4) . .
O73 Na8 Na5 127.5(5) 2_566 .
O10 Na8 Na5 134.4(5) . .
O72 Na8 Na5 46.1(3) . .
Na8 Na8 Na5 86.9(4) 2_566 .
O77 Na8 W10 122.7(4) . .
O73 Na8 W10 149.0(5) . .
O73 Na8 W10 78.3(4) 2_566 .
O10 Na8 W10 28.7(2) . .
O72 Na8 W10 84.1(4) . .
Na8 Na8 W10 118.4(5) 2_566 .
Na5 Na8 W10 116.8(4) . .
O1B Na9 O82 124(4) 2_655 .
O1B Na9 O1 107(4) 2_655 .
O82 Na9 O1 97.1(11) . .
O1B Na9 O85 151(4) 2_655 2_665
O82 Na9 O85 75.1(10) . 2_665
O1 Na9 O85 90.2(6) . 2_665
O1B Na9 O65 58(4) 2_655 2_665
O82 Na9 O65 177.7(11) . 2_665
O1 Na9 O65 81.2(6) . 2_665
O85 Na9 O65 103.3(7) 2_665 2_665
O1B Na9 O68 53(4) 2_655 1_455
O82 Na9 O68 90.5(10) . 1_455
O1 Na9 O68 71.4(5) . 1_455
O85 Na9 O68 155.3(9) 2_665 1_455
O65 Na9 O68 90.3(6) 2_665 1_455
O1B Na9 O81 65(4) 2_655 .
O82 Na9 O81 97.3(12) . .
O1 Na9 O81 165.6(9) . .
O85 Na9 O81 93.0(9) 2_665 .
O65 Na9 O81 84.4(8) 2_665 .
O68 Na9 O81 109.0(8) 1_455 .
O1B Na9 Na3 88(4) 2_655 2_665
O82 Na9 Na3 144.5(10) . 2_665
O1 Na9 Na3 86.7(4) . 2_665
O85 Na9 Na3 69.5(5) 2_665 2_665
O65 Na9 Na3 34.2(4) 2_665 2_665
O68 Na9 Na3 123.8(5) 1_455 2_665
O81 Na9 Na3 81.2(7) . 2_665
O1B Na9 Na4 74(4) 2_655 1_455
O82 Na9 Na4 59.5(9) . 1_455
O1 Na9 Na4 81.8(5) . 1_455
O85 Na9 Na4 132.2(6) 2_665 1_455
O65 Na9 Na4 121.5(5) 2_665 1_455
O68 Na9 Na4 31.3(3) 1_455 1_455
O81 Na9 Na4 106.1(7) . 1_455
Na3 Na9 Na4 155.0(4) 2_665 1_455
O79 Na10 O80 90.4(13) . .
O79 Na10 O82 165.2(12) . 1_655
O80 Na10 O82 79.8(15) . 1_655
O79 Na10 O70 117.6(11) . .
O80 Na10 O70 151.8(14) . .
O82 Na10 O70 73.3(10) 1_655 .
O79 Na10 O9 82.9(8) . 1_655
O80 Na10 O9 93.1(12) . 1_655
O82 Na10 O9 108.5(10) 1_655 1_655
O70 Na10 O9 87.4(5) . 1_655
O79 Na10 O7 83.5(9) . .
O80 Na10 O7 109.2(12) . .
O82 Na10 O7 89.2(10) 1_655 .
O70 Na10 O7 79.3(5) . .
O9 Na10 O7 153.8(9) 1_655 .
O79 Na10 Na4 126.1(9) . .
O80 Na10 Na4 133.3(13) . .
O82 Na10 Na4 57.8(9) 1_655 .
O70 Na10 Na4 30.8(4) . .
O9 Na10 Na4 117.0(4) 1_655 .
O7 Na10 Na4 56.3(3) . .
Na2 O58 Na1 96.7(3) . .
Na2 O59 Na1 97.2(3) . .
Na7 O60 Na2 88.9(4) 2_666 .
Na7 O61 Na2 91.3(5) 2_666 .
Na3 O62 Na4 119.9(5) . 1_465
Na3 O63 Na7 100.1(5) . .
Na3 O64 Na6 106.3(5) . .
Na3 O65 Na9 109.6(6) . 2_665
Na3 O66 Na6 90.4(5) . .
Na4 O68 Na9 113.8(5) . 1_655
Na10 O70 Na4 118.5(6) . .
Na5 O72 Na8 84.8(5) . .
Na8 O73 Na8 86.5(5) . 2_566
Na8 O73 Na5 89.8(5) . .
Na8 O73 Na5 141.2(6) 2_566 .
Na6 O74 W3B 128.3(6) . .
Na10 O79 Na5 135.7(11) . 1_655
Na9 O82 Na10 149.0(17) . 1_455

loop_
_geom_bond_atom_site_label_1
_geom_bond_atom_site_label_2
_geom_bond_distance
_geom_bond_site_symmetry_2
W1 O1 1.711(8) .
W1 O19 1.834(11) .
W1 O24 1.862(9) .
W1 O16 1.938(8) .
W1 O18 1.961(8) .
W1 O31 2.364(7) .
W2 O2 1.726(8) .
W2 O20 1.834(10) .
W2 O21 1.861(9) .
W2 O17 1.928(9) .
W2 O16 1.931(8) .
W2 O31 2.358(6) .
W3 O3 1.715(8) .
W3 O22 1.894(10) .
W3 O23 1.916(8) .
W3 O17 1.929(8) .
W3 O18 1.938(8) .
W3 O31 2.398(7) .
O1 Na9 2.484(19) .
O3 Na6 2.634(11) 2_665
O19 W4 2.041(10) .
O20 W5 2.022(10) .
O21 W6 2.016(9) .
O22 W7 1.973(10) .
O23 W8 1.935(8) .
O24 W9 1.991(9) .
W1B O1B 1.75(14) .
W1B O16B 1.82(7) .
W1B O18B 1.91(7) .
W1B O19B 2.06(6) .
W1B O24B 2.18(7) .
W1B O31 2.372(9) .
W2B O2B 1.63(16) .
W2B O21B 1.80(7) .
W2B O20B 1.86(10) .
W2B O17B 2.00(9) .
W2B O16B 2.19(6) .
W2B O31 2.357(10) .
W3B O3B 1.42(9) .
W3B O22B 1.77(11) .
W3B O23B 1.85(7) .
W3B O18B 2.13(7) .
W3B O17B 2.35(9) .
W3B O74 2.491(13) .
O1B Na9 2.20(14) 2_655
O19B W5 1.95(6) .
O20B W6 2.21(10) .
O21B W7 2.06(7) .
O22B W8 1.92(11) .
O23B W9 2.07(8) .
O24B W4 1.74(7) .
W4 O4 1.723(7) .
W4 O35 1.799(7) .
W4 O30 1.896(7) .
W4 O25 1.925(6) .
W4 O32 2.361(6) .
W5 O5 1.720(7) .
W5 O36 1.795(7) .
W5 O26 1.896(7) .
W5 O25 1.913(6) .
W5 O32 2.368(6) .
W6 O6 1.727(7) .
W6 O37 1.798(7) .
W6 O26 1.891(7) .
W6 O27 1.932(7) .
W6 O33 2.340(6) .
W7 O7 1.725(7) .
W7 O38 1.812(7) .
W7 O28 1.891(7) .
W7 O27 1.920(7) .
W7 O33 2.361(6) .
W8 O8 1.732(7) .
W8 O39 1.832(7) .
W8 O28 1.905(7) .
W8 O29 1.932(7) .
W8 O34 2.357(6) .
W9 O9 1.712(7) .
W9 O40 1.816(7) .
W9 O30 1.898(7) .
W9 O29 1.910(7) .
W9 O34 2.387(6) .
W10 O10 1.726(7) .
W10 O51 1.777(7) .
W10 O45 1.916(6) .
W10 O50 1.917(7) .
W10 O35 2.073(7) .
W10 O41 2.339(7) .
W10 Na8 3.387(9) .
W11 O11 1.734(7) .
W11 O52 1.762(7) .
W11 O46 1.909(6) .
W11 O45 1.927(6) .
W11 O36 2.091(7) .
W11 O41 2.383(6) .
W11 Na2 3.660(6) .
W12 O12 1.733(7) .
W12 O53 1.768(7) .
W12 O46 1.895(6) .
W12 O47 1.956(7) .
W12 O37 2.070(7) .
W12 O42 2.341(6) .
W13 O13 1.714(7) .
W13 O54 1.811(6) .
W13 O48 1.898(6) .
W13 O47 1.916(6) .
W13 O38 2.042(7) .
W13 O42 2.360(6) .
W14 O14 1.728(7) .
W14 O55 1.820(7) .
W14 O49 1.910(6) .
W14 O48 1.913(6) .
W14 O39 2.009(7) .
W14 O43 2.325(6) .
W15 O15 1.723(7) .
W15 O56 1.779(7) .
W15 O50 1.902(6) .
W15 O49 1.940(6) .
W15 O40 2.061(7) .
W15 O43 2.361(6) .
Co1 O56 2.026(7) .
Co1 O53 2.041(6) 2_666
Co1 O55 2.075(7) .
Co1 O54 2.085(7) 2_666
Co1 O44 2.163(6) 2_666
Co1 O44 2.182(6) .
Co2 O51 2.035(7) .
Co2 O52 2.049(7) .
Co2 O55 2.092(6) 2_666
Co2 O57 2.103(7) .
Co2 O54 2.121(6) 2_666
Co2 O44 2.158(7) .
P1 O32 1.522(7) .
P1 O34 1.525(6) .
P1 O33 1.543(7) .
P1 O31 1.575(7) .
P2 O41 1.532(6) .
P2 O43 1.538(7) .
P2 O42 1.544(7) .
P2 O44 1.576(7) .
O4 Na7 2.668(12) 1_545
O7 Na10 2.529(15) .
O8 Na3 2.428(9) .
O9 Na10 2.483(14) 1_455
O10 Na8 2.391(11) .
O10 Na2 2.462(9) 2_656
O11 Na2 2.454(9) .
O12 Na1 2.422(7) .
O13 Na5 2.469(9) 1_655
O14 Na7 2.338(10) .
O15 Na5 2.442(9) .
O27 Na4 2.674(9) .
O29 Na6 2.468(10) .
O44 Co1 2.163(6) 2_666
O53 Co1 2.041(6) 2_666
O54 Co1 2.085(7) 2_666
O54 Co2 2.121(6) 2_666
O55 Co2 2.092(6) 2_666
Na1 O58 2.398(9) .
Na1 O58 2.398(9) 2_756
Na1 O59 2.410(8) .
Na1 O59 2.410(8) 2_756
Na1 O12 2.422(7) 2_756
Na1 Na2 3.583(6) .
Na1 Na2 3.583(6) 2_756
Na2 O59 2.365(11) .
Na2 O58 2.397(10) .
Na2 O60 2.407(11) .
Na2 O10 2.462(9) 2_656
Na2 O61 2.477(13) .
Na2 Na7 3.367(12) 2_666
Na3 O64 2.299(13) .
Na3 O63 2.306(13) .
Na3 O62 2.393(11) .
Na3 O65 2.417(15) .
Na3 O66 2.555(16) .
Na3 Na7 3.663(12) .
Na3 Na6 3.737(10) .
Na3 Na9 4.048(16) 2_665
Na3 Na4 4.211(9) 1_465
Na4 O68 2.336(13) .
Na4 O69 2.401(14) .
Na4 O67 2.415(11) .
Na4 O70 2.447(14) .
Na4 O62 2.470(12) 1_645
Na4 Na9 4.111(16) 1_655
Na4 Na10 4.199(14) .
Na4 Na3 4.211(9) 1_645
Na5 O72 2.350(12) .
Na5 O73 2.357(15) .
Na5 O71 2.361(10) .
Na5 O13 2.469(9) 1_455
Na5 O78 2.759(18) .
Na5 O79 2.91(3) 1_455
Na5 Na8 3.246(13) .
Na6 O64 2.370(14) .
Na6 O75 2.37(2) .
Na6 O74 2.408(14) .
Na6 O3 2.634(11) 2_665
Na6 O66 2.709(17) .
Na7 O61 2.227(15) 2_666
Na7 O60 2.401(13) 2_666
Na7 O63 2.469(16) .
Na7 O4 2.668(12) 1_565
Na7 O76 2.715(15) .
Na7 Na2 3.367(12) 2_666
Na8 O77 2.175(14) .
Na8 O73 2.243(14) .
Na8 O73 2.257(16) 2_566
Na8 O72 2.464(16) .
Na8 Na8 3.082(19) 2_566
Na9 O1B 2.20(14) 2_655
Na9 O82 2.43(4) .
Na9 O85 2.515(19) 2_665
Na9 O65 2.537(19) 2_665
Na9 O68 2.568(18) 1_455
Na9 O81 2.63(3) .
Na9 Na3 4.048(16) 2_665
Na9 Na4 4.111(16) 1_455
Na10 O79 2.24(3) .
Na10 O80 2.34(5) .
Na10 O82 2.44(4) 1_655
Na10 O70 2.438(18) .
Na10 O9 2.483(14) 1_655
O60 Na7 2.401(13) 2_666
O61 Na7 2.227(15) 2_666
O62 Na4 2.470(12) 1_465
O65 Na9 2.537(19) 2_665
O68 Na9 2.568(18) 1_655
O73 Na8 2.257(16) 2_566
O79 Na5 2.91(3) 1_655
O82 Na10 2.44(4) 1_455
O85 Na9 2.515(19) 2_665
